data_1575100
loop_
_publ_author_name
'Guan, Yu-Tao'
'Ji, Heng'
'Yang, Ju'
'Yu, Sai-Sai'
'Liu, Ming'

_publ_section_title
;
 Construction of helicates based on six-coordinated silicon centres.
;
_journal_issue 32
_journal_name_full 'Chemical science'
_journal_page_first 14448
_journal_page_last 14454
_journal_paper_doi 10.1039/d5sc03271g
_journal_volume 16
_journal_year 2025
_chemical_absolute_configuration unk
_chemical_formula_moiety 'C81 H57 N6 Na4 O19.5 Si2 [4(C4 H10 O), 3.5 (C2H3N)]'
_chemical_formula_sum 'C105 H107.5 N9.5 Na4 O23.5 Si2'
_chemical_formula_weight 2026.64
_space_group_crystal_system trigonal
_space_group_IT_number 143
_space_group_name_Hall 'P 3'
_space_group_name_H-M_alt 'P 3'
_atom_sites_solution_hydrogens mixed
_atom_sites_solution_primary direct
_audit_block_doi 10.5517/ccdc.csd.cc2n51c8
_audit_creation_method
;FinalCif V113 by Daniel Kratzert, Freiburg 2025,
https://dkratzert.de/finalcif.html
;
_audit_update_record
;
2025-07-08 deposited with the CCDC.	2025-07-14 downloaded from the CCDC.
;
_cell_angle_alpha 90
_cell_angle_beta 90
_cell_angle_gamma 120
_cell_formula_units_Z 2
_cell_length_a 12.0214(19)
_cell_length_b 12.0214(19)
_cell_length_c 46.609(12)
_cell_measurement_reflns_used 5903
_cell_measurement_temperature 150(2)
_cell_measurement_theta_max 40.4175
_cell_measurement_theta_min 4.2465
_cell_volume 5833(2)
_computing_cell_refinement 'SAINT V8.41'
_computing_data_collection 'Bruker APEX5 V2024-9'
_computing_data_reduction 'SAINT V8.41'
_computing_structure_refinement 'SHELXL-2019/2 (Sheldrick, 2019)'
_computing_structure_solution 'SHELXT (G. Sheldrick)'
_diffrn_ambient_environment N~2~
_diffrn_ambient_temperature 150(2)
_diffrn_detector CPAD
_diffrn_detector_area_resol_mean 7.41
_diffrn_detector_type 'Bruker PHOTON III'
_diffrn_measured_fraction_theta_full 0.991
_diffrn_measured_fraction_theta_max 0.991
_diffrn_measurement_device 'three-circle diffractometer'
_diffrn_measurement_device_type 'Bruker D8 VENTURE dual wavelength Mo/Cu'
_diffrn_measurement_method '\w and \f scans'
_diffrn_measurement_specimen_support 'MiTeGen micromount'
_diffrn_radiation_monochromator 'mirror optics'
_diffrn_radiation_probe x-ray
_diffrn_radiation_type CuK\a
_diffrn_radiation_wavelength 1.54178
_diffrn_reflns_av_R_equivalents 0.1314
_diffrn_reflns_av_unetI/netI 0.1496
_diffrn_reflns_Laue_measured_fraction_full 0.991
_diffrn_reflns_Laue_measured_fraction_max 0.991
_diffrn_reflns_limit_h_max 11
_diffrn_reflns_limit_h_min -11
_diffrn_reflns_limit_k_max 11
_diffrn_reflns_limit_k_min -10
_diffrn_reflns_limit_l_max 46
_diffrn_reflns_limit_l_min -43
_diffrn_reflns_number 25946
_diffrn_reflns_point_group_measured_fraction_full 0.991
_diffrn_reflns_point_group_measured_fraction_max 0.991
_diffrn_reflns_theta_full 50.391
_diffrn_reflns_theta_max 50.391
_diffrn_reflns_theta_min 4.246
_diffrn_source 'microfocus sealed X-ray tube'
_diffrn_source_type 'Incoatec I\ms'
_exptl_absorpt_coefficient_mu 0.987
_exptl_crystal_colour colourless
_exptl_crystal_density_diffrn 1.154
_exptl_crystal_description block
_exptl_crystal_F_000 2128
_exptl_crystal_size_max 0.15
_exptl_crystal_size_mid 0.1
_exptl_crystal_size_min 0.1
_refine_diff_density_max 0.249
_refine_diff_density_min -0.288
_refine_diff_density_rms 0.055
_refine_ls_abs_structure_details
;
 Twinning involves inversion, so Flack parameter cannot be determined
;
_refine_ls_extinction_method none
_refine_ls_goodness_of_fit_ref 1.074
_refine_ls_hydrogen_treatment constr
_refine_ls_matrix_type full
_refine_ls_number_parameters 584
_refine_ls_number_reflns 7758
_refine_ls_number_restraints 592
_refine_ls_restrained_S_all 1.089
_refine_ls_R_factor_all 0.2075
_refine_ls_R_factor_gt 0.0940
_refine_ls_shift/su_max 0.002
_refine_ls_shift/su_mean 0.000
_refine_ls_structure_factor_coef Fsqd
_refine_ls_weighting_details 'w=1/[\s^2^(Fo^2^)+(0.1000P)^2^] where P=(Fo^2^+2Fc^2^)/3'
_refine_ls_weighting_scheme calc
_refine_ls_wR_factor_gt 0.2320
_refine_ls_wR_factor_ref 0.2719
_reflns_Friedel_coverage 1.000
_reflns_Friedel_fraction_full 0.991
_reflns_Friedel_fraction_max 0.991
_reflns_number_gt 2405
_reflns_number_total 7758
_reflns_threshold_expression 'I > 2\s(I)'
_cod_data_source_file d5sc03271g2.cif
_cod_data_source_block cu_xr2024023_88_01_gyt_2024110_sq
_cod_depositor_comments 'Adding full bibliography for 1575099--1575105.cif.'
_cod_original_formula_sum 'C105 H107.50 N9.50 Na4 O23.50 Si2'
_cod_database_code 1575100
_shelx_shelxl_version_number 2019/2
_shelx_space_group_comment
;
The symmetry employed for this shelxl refinement is uniquely defined
by the following loop, which should always be used as a source of
symmetry information in preference to the above space-group names.
They are only intended as comments.
;
_diffrn_measurement_ambient_temperature_device_make 'Oxford Cryostream 800'

loop_
_space_group_symop_operation_xyz
'x, y, z'
'-y, x-y, z'
'-x+y, -x, z'

loop_
_atom_site_label
_atom_site_type_symbol
_atom_site_fract_x
_atom_site_fract_y
_atom_site_fract_z
_atom_site_U_iso_or_equiv
_atom_site_adp_type
_atom_site_occupancy
_atom_site_site_symmetry_order
_atom_site_calc_flag
_atom_site_refinement_flags_posn
_atom_site_refinement_flags_adp
_atom_site_refinement_flags_occupancy
_atom_site_disorder_assembly
_atom_site_disorder_group
Si1 Si 0.333333 0.666667 0.5741(6) 0.190(7) Uani 1 3 d S TU P . .
Si2 Si 0.333333 0.666667 0.9235(5) 0.144(6) Uani 1 3 d S TU P . .
Si4 Si 1.000000 1.000000 0.0765(5) 0.149(6) Uani 1 3 d S TU P . .
Si5 Si 1.000000 1.000000 0.4222(8) 0.227(9) Uani 1 3 d S TU P . .
O1 O 0.356(3) 0.504(2) 1.0152(6) 0.233(12) Uani 1 1 d . . . . .
H1A H 0.405787 0.469133 1.007725 0.279 Uiso 1 1 d R U . . .
H1B H 0.315237 0.475861 1.033364 0.279 Uiso 1 1 d R U . . .
Na1 Na 0.666667 0.333333 0.1609(5) 0.135(7) Uani 1 3 d S T P . .
Na2 Na 0.666667 0.333333 0.3286(7) 0.206(12) Uani 1 3 d S T P . .
Na3 Na 0.666667 0.333333 0.6678(5) 0.172(9) Uani 1 3 d S T P . .
Na4 Na 0.666667 0.333333 0.8357(4) 0.117(6) Uani 1 3 d S T P . .
Na5 Na 0.333333 0.666667 0.5146(7) 0.210(12) Uani 1 3 d S T P . .
Na6 Na 0.333333 0.666667 0.9877(5) 0.141(7) Uani 1 3 d S T P . .
Na7 Na 0.000000 0.000000 0.8783(13) 0.38(3) Uani 1 3 d S T P . .
Na9 Na 1.000000 1.000000 0.0069(5) 0.162(9) Uani 1 3 d S T P . .
O1_1 O 0.4585(16) 0.6912(17) 0.9452(4) 0.119(6) Uani 1 1 d D U . . .
C1_1 C 0.5216(18) 0.6375(19) 0.9340(4) 0.114(7) Uani 1 1 d DG U . . .
C2_1 C 0.6249(18) 0.6360(18) 0.9470(3) 0.121(8) Uani 1 1 d DG U . . .
H2_1 H 0.657923 0.679710 0.964692 0.145 Uiso 1 1 calc R U . . .
C3_1 C 0.6798(14) 0.5706(19) 0.9342(4) 0.128(9) Uani 1 1 d DG U . . .
H3_1 H 0.750408 0.569571 0.943084 0.154 Uiso 1 1 calc R U . . .
C4_1 C 0.6315(17) 0.5067(18) 0.9084(4) 0.134(9) Uani 1 1 d DG U . . .
H4_1 H 0.669006 0.461971 0.899584 0.161 Uiso 1 1 calc R U . . .
C5_1 C 0.5282(18) 0.5082(18) 0.8954(3) 0.115(7) Uani 1 1 d DG U . . .
C6_1 C 0.4732(16) 0.5736(19) 0.9082(4) 0.111(7) Uani 1 1 d DG U . . .
C7_1 C 0.485(3) 0.436(3) 0.8678(6) 0.122(8) Uani 1 1 d D U . . .
C8_1 C 0.236(2) 0.4289(19) 0.8188(5) 0.190(12) Uani 1 1 d DG U . . .
H8_1 H 0.236797 0.499738 0.828032 0.228 Uiso 1 1 calc R U . . .
C9_1 C 0.306(2) 0.376(2) 0.8302(4) 0.157(10) Uani 1 1 d DG U . . .
C10_1 C 0.304(2) 0.272(2) 0.8166(5) 0.157(10) Uani 1 1 d DG U . . .
H10_1 H 0.352188 0.235747 0.824382 0.188 Uiso 1 1 calc R U . . .
C11_1 C 0.233(2) 0.222(2) 0.7916(5) 0.191(12) Uani 1 1 d DG U . . .
H11_1 H 0.232552 0.150907 0.782372 0.229 Uiso 1 1 calc R U . . .
C12_1 C 0.164(2) 0.275(2) 0.7802(4) 0.178(11) Uani 1 1 d DG U . . .
C13_1 C 0.165(2) 0.379(2) 0.7938(5) 0.222(14) Uani 1 1 d DG U . . .
H13_1 H 0.117158 0.414896 0.786022 0.267 Uiso 1 1 calc R U . . .
C14_1 C 0.092(2) 0.224(2) 0.7499(6) 0.163(10) Uani 1 1 d D U . . .
H14A_1 H 0.051093 0.129012 0.749393 0.195 Uiso 1 1 calc R U . . .
H14B_1 H 0.022860 0.245523 0.748336 0.195 Uiso 1 1 calc R U . . .
C15_1 C 0.179(2) 0.278(3) 0.7245(4) 0.191(11) Uani 1 1 d DG U . . .
C16_1 C 0.236(2) 0.219(2) 0.7100(5) 0.186(11) Uani 1 1 d DG U . . .
H16_1 H 0.231851 0.143612 0.717718 0.223 Uiso 1 1 calc R U . . .
C17_1 C 0.301(2) 0.270(3) 0.6844(5) 0.196(13) Uani 1 1 d DG U . . .
H17_1 H 0.340165 0.229596 0.674500 0.235 Uiso 1 1 calc R U . . .
C18_1 C 0.307(2) 0.380(3) 0.6731(4) 0.190(11) Uani 1 1 d DG U . . .
C19_1 C 0.250(3) 0.440(2) 0.6875(5) 0.222(13) Uani 1 1 d DG U . . .
H19_1 H 0.254419 0.514935 0.679857 0.267 Uiso 1 1 calc R U . . .
C20_1 C 0.185(2) 0.388(2) 0.7132(5) 0.228(14) Uani 1 1 d DG U . . .
H20_1 H 0.146104 0.428952 0.723075 0.274 Uiso 1 1 calc R U . . .
C21_1 C 0.461(4) 0.422(4) 0.6331(7) 0.185(10) Uani 1 1 d D U . . .
C22_1 C 0.522(2) 0.503(2) 0.6087(4) 0.200(12) Uani 1 1 d DG U . . .
C23_1 C 0.627(2) 0.500(2) 0.5966(5) 0.214(13) Uani 1 1 d DG U . . .
H23_1 H 0.665276 0.458789 0.606447 0.256 Uiso 1 1 calc R U . . .
C24_1 C 0.675(2) 0.558(3) 0.5702(6) 0.197(13) Uani 1 1 d DG U . . .
H24_1 H 0.746337 0.556658 0.562017 0.237 Uiso 1 1 calc R U . . .
C25_1 C 0.619(2) 0.619(2) 0.5559(4) 0.200(14) Uani 1 1 d DG U . . .
H25_1 H 0.651527 0.658846 0.537864 0.240 Uiso 1 1 calc R U . . .
C26_1 C 0.514(2) 0.622(2) 0.5679(5) 0.163(10) Uani 1 1 d DG U . . .
C27_1 C 0.466(2) 0.564(2) 0.5943(5) 0.178(11) Uani 1 1 d DG U . . .
O2_1 O 0.3689(17) 0.5672(17) 0.8987(4) 0.116(6) Uani 1 1 d D U . . .
O3_1 O 0.526(2) 0.379(2) 0.8522(5) 0.159(8) Uani 1 1 d D U . . .
O4_1 O 0.517(2) 0.378(3) 0.6498(5) 0.180(9) Uani 1 1 d D U . . .
O5_1 O 0.3637(19) 0.569(2) 0.6031(4) 0.156(7) Uani 1 1 d D U . . .
O6_1 O 0.462(2) 0.691(2) 0.5570(4) 0.151(7) Uani 1 1 d D U . . .
N1_1 N 0.376(2) 0.445(2) 0.8573(4) 0.142(8) Uani 1 1 d D U . . .
H1_1 H 0.350713 0.491390 0.866834 0.171 Uiso 1 1 calc R U . . .
N2_1 N 0.374(3) 0.437(3) 0.6472(5) 0.167(9) Uani 1 1 d D U . . .
H2A_1 H 0.354589 0.491531 0.639250 0.200 Uiso 1 1 calc R U . . .
O1_2 O 0.860(2) 0.895(2) 0.4447(6) 0.230(11) Uani 1 1 d D U . . .
C1_2 C 0.814(2) 0.778(2) 0.4337(5) 0.209(12) Uani 1 1 d DG U . . .
C2_2 C 0.704(2) 0.672(3) 0.4441(5) 0.219(13) Uani 1 1 d DG U . . .
H2_2 H 0.663411 0.679497 0.460960 0.263 Uiso 1 1 calc R U . . .
C3_2 C 0.653(2) 0.555(2) 0.4300(6) 0.243(16) Uani 1 1 d DG U . . .
H3_2 H 0.577538 0.482246 0.437117 0.291 Uiso 1 1 calc R U . . .
C4_2 C 0.712(2) 0.544(2) 0.4054(6) 0.212(14) Uani 1 1 d DG U . . .
H4_2 H 0.677167 0.463945 0.395684 0.254 Uiso 1 1 calc R U . . .
C5_2 C 0.822(2) 0.650(2) 0.3949(5) 0.206(12) Uani 1 1 d DG U . . .
C6_2 C 0.8732(19) 0.767(2) 0.4091(5) 0.191(11) Uani 1 1 d DG U . . .
C7_2 C 0.863(4) 0.623(3) 0.3668(7) 0.222(13) Uani 1 1 d D U . . .
C8_2 C 1.083(3) 0.876(2) 0.3131(5) 0.256(15) Uani 1 1 d DG U . . .
H8_2 H 1.088041 0.945848 0.323480 0.307 Uiso 1 1 calc R U . . .
C9_2 C 1.006(3) 0.751(3) 0.3231(5) 0.213(12) Uani 1 1 d DG U . . .
C10_2 C 0.999(3) 0.648(2) 0.3078(6) 0.242(14) Uani 1 1 d DG U . . .
H10_2 H 0.946526 0.562870 0.314667 0.291 Uiso 1 1 calc R U . . .
C11_2 C 1.068(3) 0.670(2) 0.2826(6) 0.260(15) Uani 1 1 d DG U . . .
H11_2 H 1.063465 0.599622 0.272160 0.312 Uiso 1 1 calc R U . . .
C12_2 C 1.145(3) 0.795(3) 0.2726(4) 0.214(13) Uani 1 1 d DG U . . .
C13_2 C 1.153(3) 0.897(2) 0.2878(5) 0.254(16) Uani 1 1 d DG U . . .
H13_2 H 1.204982 0.982601 0.280971 0.305 Uiso 1 1 calc R U . . .
C14_2 C 1.224(3) 0.814(3) 0.2430(5) 0.180(11) Uani 1 1 d D U . . .
H14A_2 H 1.290919 0.905811 0.241742 0.216 Uiso 1 1 calc R U . . .
H14B_2 H 1.267705 0.763612 0.244400 0.216 Uiso 1 1 calc R U . . .
C15_2 C 1.150(2) 0.779(3) 0.2155(4) 0.208(12) Uani 1 1 d DG U . . .
C16_2 C 1.058(3) 0.656(2) 0.2066(5) 0.210(13) Uani 1 1 d DG U . . .
H16_2 H 1.044982 0.583244 0.217323 0.252 Uiso 1 1 calc R U . . .
C17_2 C 0.986(2) 0.640(2) 0.1821(6) 0.213(13) Uani 1 1 d DG U . . .
H17_2 H 0.923723 0.556417 0.175959 0.255 Uiso 1 1 calc R U . . .
C18_2 C 1.006(2) 0.747(3) 0.1664(4) 0.147(9) Uani 1 1 d DG U . . .
C19_2 C 1.097(3) 0.869(2) 0.1753(5) 0.211(13) Uani 1 1 d DG U . . .
H19_2 H 1.110111 0.942317 0.164609 0.253 Uiso 1 1 calc R U . . .
C20_2 C 1.169(3) 0.885(2) 0.1999(5) 0.242(14) Uani 1 1 d DG U . . .
H20_2 H 1.231372 0.969147 0.205972 0.290 Uiso 1 1 calc R U . . .
C21_2 C 0.841(3) 0.633(3) 0.1281(7) 0.151(10) Uani 1 1 d D U . . .
C22_2 C 0.8091(19) 0.644(2) 0.0989(3) 0.134(8) Uani 1 1 d DG U . . .
C23_2 C 0.7037(19) 0.5370(16) 0.0871(4) 0.129(9) Uani 1 1 d DG U . . .
H23_2 H 0.667757 0.456245 0.096494 0.155 Uiso 1 1 calc R U . . .
C24_2 C 0.6507(16) 0.5484(18) 0.0615(4) 0.151(11) Uani 1 1 d DG U . . .
H24_2 H 0.578632 0.475392 0.053433 0.181 Uiso 1 1 calc R U . . .
C25_2 C 0.7032(19) 0.667(2) 0.0478(3) 0.140(10) Uani 1 1 d DG U . . .
H25_2 H 0.667059 0.674391 0.030268 0.168 Uiso 1 1 calc R U . . .
C26_2 C 0.8087(19) 0.7735(16) 0.0596(4) 0.122(8) Uani 1 1 d DG U . . .
C27_2 C 0.8617(16) 0.7621(16) 0.0851(4) 0.124(9) Uani 1 1 d DG U . . .
O2_2 O 0.968(2) 0.874(2) 0.3996(6) 0.217(9) Uani 1 1 d D U . . .
O3_2 O 0.806(3) 0.523(3) 0.3512(6) 0.239(13) Uani 1 1 d D U . . .
O4_2 O 0.8140(19) 0.523(2) 0.1387(4) 0.146(7) Uani 1 1 d D U . . .
O5_2 O 0.9696(17) 0.8677(17) 0.0932(4) 0.129(6) Uani 1 1 d D U . . .
O6_2 O 0.8636(17) 0.8939(18) 0.0478(3) 0.130(7) Uani 1 1 d D U . . .
N1_2 N 0.952(3) 0.740(3) 0.3530(6) 0.208(11) Uani 1 1 d D U . . .
H1A_2 H 0.977354 0.812193 0.362613 0.250 Uiso 1 1 calc R U . . .
N2_2 N 0.944(3) 0.731(2) 0.1392(6) 0.169(9) Uani 1 1 d D U . . .
H2A_2 H 0.982356 0.798542 0.127915 0.203 Uiso 1 1 calc R U . . .

loop_
_atom_site_aniso_label
_atom_site_aniso_U_11
_atom_site_aniso_U_22
_atom_site_aniso_U_33
_atom_site_aniso_U_23
_atom_site_aniso_U_13
_atom_site_aniso_U_12
Si1 0.204(11) 0.204(11) 0.163(16) 0.000 0.000 0.102(5)
Si2 0.139(8) 0.139(8) 0.154(13) 0.000 0.000 0.069(4)
Si4 0.150(9) 0.150(9) 0.146(14) 0.000 0.000 0.075(4)
Si5 0.199(13) 0.199(13) 0.28(2) 0.000 0.000 0.099(6)
O1 0.23(3) 0.24(3) 0.19(3) -0.01(2) -0.07(2) 0.09(2)
Na1 0.133(10) 0.133(10) 0.140(18) 0.000 0.000 0.066(5)
Na2 0.187(16) 0.187(16) 0.24(3) 0.000 0.000 0.094(8)
Na3 0.199(15) 0.199(15) 0.119(19) 0.000 0.000 0.099(7)
Na4 0.135(10) 0.135(10) 0.082(13) 0.000 0.000 0.067(5)
Na5 0.210(17) 0.210(17) 0.21(3) 0.000 0.000 0.105(8)
Na6 0.150(11) 0.150(11) 0.123(17) 0.000 0.000 0.075(5)
Na7 0.38(4) 0.38(4) 0.40(7) 0.000 0.000 0.188(19)
Na9 0.166(13) 0.166(13) 0.15(2) 0.000 0.000 0.083(7)
O1_1 0.106(12) 0.133(13) 0.143(14) -0.017(11) 0.004(11) 0.078(10)
C1_1 0.102(15) 0.151(16) 0.103(16) 0.010(14) -0.001(14) 0.072(13)
C2_1 0.097(17) 0.153(19) 0.124(18) 0.028(16) 0.011(15) 0.070(15)
C3_1 0.084(16) 0.18(2) 0.109(18) 0.027(17) 0.031(15) 0.056(15)
C4_1 0.089(17) 0.165(19) 0.134(19) -0.010(17) -0.002(16) 0.053(16)
C5_1 0.115(15) 0.137(16) 0.110(16) -0.006(14) -0.016(14) 0.076(13)
C6_1 0.124(16) 0.120(15) 0.113(16) -0.021(13) -0.011(15) 0.079(13)
C7_1 0.131(17) 0.135(16) 0.129(17) -0.008(14) -0.038(15) 0.088(14)
C8_1 0.18(2) 0.17(2) 0.21(2) 0.02(2) -0.07(2) 0.080(19)
C9_1 0.178(19) 0.140(19) 0.152(19) 0.027(16) -0.013(17) 0.078(16)
C10_1 0.16(2) 0.18(2) 0.13(2) -0.033(18) 0.014(18) 0.085(18)
C11_1 0.18(2) 0.20(2) 0.18(2) -0.06(2) 0.02(2) 0.089(19)
C12_1 0.20(2) 0.18(2) 0.20(2) -0.041(19) 0.015(18) 0.120(16)
C13_1 0.22(2) 0.20(2) 0.21(3) 0.00(2) -0.03(2) 0.07(2)
C14_1 0.15(2) 0.21(2) 0.18(2) -0.01(2) 0.027(17) 0.133(16)
C15_1 0.19(2) 0.20(2) 0.21(2) 0.03(2) 0.042(18) 0.109(18)
C16_1 0.19(2) 0.18(2) 0.21(3) 0.03(2) 0.05(2) 0.113(18)
C17_1 0.20(2) 0.20(2) 0.17(2) 0.04(2) 0.05(2) 0.09(2)
C18_1 0.18(2) 0.22(2) 0.19(2) -0.007(19) 0.036(18) 0.116(18)
C19_1 0.21(2) 0.22(2) 0.22(3) -0.06(2) 0.06(2) 0.10(2)
C20_1 0.22(2) 0.20(2) 0.24(3) -0.01(2) 0.07(2) 0.09(2)
C21_1 0.21(2) 0.23(2) 0.20(2) 0.041(18) 0.033(18) 0.164(16)
C22_1 0.20(2) 0.25(2) 0.19(2) 0.003(19) 0.040(18) 0.137(17)
C23_1 0.19(2) 0.25(2) 0.22(3) 0.02(2) 0.04(2) 0.12(2)
C24_1 0.19(2) 0.25(3) 0.16(2) 0.01(2) 0.01(2) 0.12(2)
C25_1 0.19(2) 0.23(2) 0.17(2) 0.02(2) 0.00(2) 0.09(2)
C26_1 0.168(19) 0.208(19) 0.124(18) 0.029(17) 0.012(16) 0.104(16)
C27_1 0.20(2) 0.203(19) 0.165(19) 0.032(17) 0.015(18) 0.124(16)
O2_1 0.156(13) 0.138(12) 0.119(13) -0.052(10) -0.016(11) 0.122(11)
O3_1 0.188(19) 0.159(18) 0.150(18) -0.028(14) -0.026(15) 0.102(15)
O4_1 0.20(2) 0.24(2) 0.149(19) 0.056(16) 0.017(15) 0.146(17)
O5_1 0.202(16) 0.185(15) 0.145(15) 0.025(12) -0.022(13) 0.145(14)
O6_1 0.150(15) 0.190(15) 0.144(16) 0.049(13) 0.048(12) 0.109(12)
N1_1 0.166(19) 0.120(15) 0.121(17) -0.018(13) 0.017(14) 0.056(15)
N2_1 0.19(2) 0.23(2) 0.139(19) 0.028(17) 0.008(16) 0.153(17)
O1_2 0.175(18) 0.177(19) 0.29(2) 0.001(18) 0.014(17) 0.053(16)
C1_2 0.14(2) 0.20(2) 0.30(2) 0.03(2) -0.011(19) 0.089(18)
C2_2 0.16(2) 0.20(3) 0.29(3) 0.03(2) 0.00(2) 0.09(2)
C3_2 0.17(2) 0.20(3) 0.28(3) 0.04(3) -0.05(2) 0.04(2)
C4_2 0.14(2) 0.18(2) 0.27(3) 0.01(2) 0.01(2) 0.055(19)
C5_2 0.141(19) 0.20(2) 0.29(2) 0.00(2) 0.022(19) 0.092(17)
C6_2 0.147(19) 0.18(2) 0.28(2) 0.02(2) -0.015(18) 0.102(17)
C7_2 0.18(2) 0.20(2) 0.26(2) -0.03(2) 0.031(19) 0.076(19)
C8_2 0.28(3) 0.24(3) 0.21(3) 0.00(2) 0.10(2) 0.10(2)
C9_2 0.22(2) 0.21(2) 0.23(2) 0.00(2) 0.08(2) 0.13(2)
C10_2 0.28(3) 0.20(2) 0.22(3) 0.00(2) 0.08(2) 0.11(2)
C11_2 0.30(3) 0.23(3) 0.21(3) 0.03(2) 0.03(2) 0.10(2)
C12_2 0.27(2) 0.23(2) 0.15(2) 0.06(2) 0.012(19) 0.14(2)
C13_2 0.29(3) 0.26(3) 0.18(3) 0.01(2) 0.05(2) 0.11(2)
C14_2 0.24(2) 0.22(2) 0.13(2) 0.04(2) 0.049(19) 0.155(18)
C15_2 0.23(2) 0.25(2) 0.14(2) 0.05(2) -0.005(18) 0.11(2)
C16_2 0.24(3) 0.26(3) 0.13(2) 0.04(2) 0.02(2) 0.12(2)
C17_2 0.24(2) 0.26(3) 0.12(2) 0.02(2) -0.02(2) 0.11(2)
C18_2 0.19(2) 0.22(2) 0.119(19) -0.033(17) -0.047(16) 0.161(17)
C19_2 0.24(3) 0.28(3) 0.12(2) -0.03(2) -0.064(19) 0.13(2)
C20_2 0.26(3) 0.28(3) 0.16(2) 0.05(2) -0.07(2) 0.12(2)
C21_2 0.142(17) 0.18(2) 0.132(17) -0.028(18) -0.031(16) 0.080(17)
C22_2 0.124(16) 0.160(18) 0.138(17) -0.011(16) -0.010(15) 0.086(14)
C23_2 0.111(17) 0.16(2) 0.120(19) -0.028(17) -0.017(15) 0.068(15)
C24_2 0.125(18) 0.19(2) 0.11(2) -0.022(19) 0.026(16) 0.061(18)
C25_2 0.124(19) 0.15(2) 0.119(18) -0.034(17) -0.005(16) 0.050(17)
C26_2 0.099(16) 0.151(18) 0.128(17) -0.037(16) 0.026(14) 0.072(14)
C27_2 0.132(16) 0.135(17) 0.113(17) 0.003(15) 0.023(15) 0.071(14)
O2_2 0.208(19) 0.167(19) 0.28(2) 0.001(16) -0.028(17) 0.101(16)
O3_2 0.18(2) 0.21(2) 0.26(3) -0.08(2) 0.03(2) 0.05(2)
O4_2 0.129(15) 0.180(19) 0.119(16) -0.027(15) -0.046(12) 0.070(15)
O5_2 0.148(14) 0.104(13) 0.110(13) 0.009(11) -0.001(11) 0.042(11)
O6_2 0.106(14) 0.152(17) 0.096(14) 0.004(13) 0.020(11) 0.037(13)
N1_2 0.19(2) 0.19(2) 0.25(2) -0.03(2) 0.049(19) 0.105(18)
N2_2 0.19(2) 0.19(2) 0.172(19) 0.010(17) -0.023(17) 0.135(16)

loop_
_atom_type_symbol
_atom_type_description
_atom_type_scat_dispersion_real
_atom_type_scat_dispersion_imag
_atom_type_scat_source
C C 0.0181 0.0091 'International Tables Vol C Tables 4.2.6.8 and 6.1.1.4'
Si Si 0.2541 0.3302 'International Tables Vol C Tables 4.2.6.8 and 6.1.1.4'
O O 0.0492 0.0322 'International Tables Vol C Tables 4.2.6.8 and 6.1.1.4'
N N 0.0311 0.0180 'International Tables Vol C Tables 4.2.6.8 and 6.1.1.4'
Na Na 0.1353 0.1239 'International Tables Vol C Tables 4.2.6.8 and 6.1.1.4'
H H 0.0000 0.0000 'International Tables Vol C Tables 4.2.6.8 and 6.1.1.4'

loop_
_geom_angle_atom_site_label_1
_geom_angle_atom_site_label_2
_geom_angle_atom_site_label_3
_geom_angle
_geom_angle_site_symmetry_1
_geom_angle_site_symmetry_3
_geom_angle_publ_flag
O6_1 Si1 O6_1 98.1(15) . 2_665 ?
O6_1 Si1 O6_1 98.1(15) . 3_565 ?
O6_1 Si1 O6_1 98.1(15) 2_665 3_565 ?
O6_1 Si1 O5_1 90.1(9) . . ?
O6_1 Si1 O5_1 165.1(17) 2_665 . ?
O6_1 Si1 O5_1 93.1(12) 3_565 . ?
O6_1 Si1 O5_1 165.1(17) . 3_565 ?
O6_1 Si1 O5_1 93.1(11) 2_665 3_565 ?
O6_1 Si1 O5_1 90.1(9) 3_565 3_565 ?
O5_1 Si1 O5_1 76.9(13) . 3_565 ?
O6_1 Si1 O5_1 93.1(12) . 2_665 ?
O6_1 Si1 O5_1 90.1(9) 2_665 2_665 ?
O6_1 Si1 O5_1 165.1(17) 3_565 2_665 ?
O5_1 Si1 O5_1 76.9(13) . 2_665 ?
O5_1 Si1 O5_1 76.9(13) 3_565 2_665 ?
O6_1 Si1 Na5 60.7(11) . . ?
O6_1 Si1 Na5 60.7(11) 2_665 . ?
O6_1 Si1 Na5 60.7(11) 3_565 . ?
O5_1 Si1 Na5 134.1(8) . . ?
O5_1 Si1 Na5 134.1(8) 3_565 . ?
O5_1 Si1 Na5 134.1(8) 2_665 . ?
O1_1 Si2 O1_1 88.7(12) 2_665 3_565 ?
O1_1 Si2 O1_1 88.7(12) 2_665 . ?
O1_1 Si2 O1_1 88.7(12) 3_565 . ?
O1_1 Si2 O2_1 95.2(9) 2_665 3_565 ?
O1_1 Si2 O2_1 90.8(7) 3_565 3_565 ?
O1_1 Si2 O2_1 176.1(11) . 3_565 ?
O1_1 Si2 O2_1 90.8(7) 2_665 2_665 ?
O1_1 Si2 O2_1 176.1(11) 3_565 2_665 ?
O1_1 Si2 O2_1 95.2(9) . 2_665 ?
O2_1 Si2 O2_1 85.4(11) 3_565 2_665 ?
O1_1 Si2 O2_1 176.1(11) 2_665 . ?
O1_1 Si2 O2_1 95.2(9) 3_565 . ?
O1_1 Si2 O2_1 90.8(7) . . ?
O2_1 Si2 O2_1 85.4(11) 3_565 . ?
O2_1 Si2 O2_1 85.4(11) 2_665 . ?
O1_1 Si2 Na6 53.8(8) 2_665 . ?
O1_1 Si2 Na6 53.8(8) 3_565 . ?
O1_1 Si2 Na6 53.8(8) . . ?
O2_1 Si2 Na6 128.4(7) 3_565 . ?
O2_1 Si2 Na6 128.4(7) 2_665 . ?
O2_1 Si2 Na6 128.4(7) . . ?
O5_2 Si4 O5_2 99.2(12) 2_765 . ?
O5_2 Si4 O5_2 99.2(12) 2_765 3_675 ?
O5_2 Si4 O5_2 99.2(12) . 3_675 ?
O5_2 Si4 O6_2 89.2(8) 2_765 2_765 ?
O5_2 Si4 O6_2 89.7(9) . 2_765 ?
O5_2 Si4 O6_2 166.5(14) 3_675 2_765 ?
O5_2 Si4 O6_2 166.5(14) 2_765 . ?
O5_2 Si4 O6_2 89.2(8) . . ?
O5_2 Si4 O6_2 89.7(9) 3_675 . ?
O6_2 Si4 O6_2 80.3(10) 2_765 . ?
O5_2 Si4 O6_2 89.7(9) 2_765 3_675 ?
O5_2 Si4 O6_2 166.5(14) . 3_675 ?
O5_2 Si4 O6_2 89.2(8) 3_675 3_675 ?
O6_2 Si4 O6_2 80.3(10) 2_765 3_675 ?
O6_2 Si4 O6_2 80.3(10) . 3_675 ?
O5_2 Si4 Na9 118.4(9) 2_765 . ?
O5_2 Si4 Na9 118.4(9) . . ?
O5_2 Si4 Na9 118.4(9) 3_675 . ?
O6_2 Si4 Na9 48.1(6) 2_765 . ?
O6_2 Si4 Na9 48.1(6) . . ?
O6_2 Si4 Na9 48.1(6) 3_675 . ?
O2_2 Si5 O2_2 86.3(19) 2_765 . ?
O2_2 Si5 O2_2 86.3(19) 2_765 3_675 ?
O2_2 Si5 O2_2 86.3(19) . 3_675 ?
O2_2 Si5 O1_2 91.3(14) 2_765 3_675 ?
O2_2 Si5 O1_2 177(2) . 3_675 ?
O2_2 Si5 O1_2 91.4(10) 3_675 3_675 ?
O2_2 Si5 O1_2 91.4(10) 2_765 2_765 ?
O2_2 Si5 O1_2 91.3(14) . 2_765 ?
O2_2 Si5 O1_2 177(2) 3_675 2_765 ?
O1_2 Si5 O1_2 90.9(17) 3_675 2_765 ?
O2_2 Si5 O1_2 177(2) 2_765 . ?
O2_2 Si5 O1_2 91.4(10) . . ?
O2_2 Si5 O1_2 91.3(14) 3_675 . ?
O1_2 Si5 O1_2 90.9(17) 3_675 . ?
O1_2 Si5 O1_2 90.9(17) 2_765 . ?
O4_2 Na1 O4_2 101.6(8) . 3_665 ?
O4_2 Na1 O4_2 101.6(8) . 2_655 ?
O4_2 Na1 O4_2 101.6(8) 3_665 2_655 ?
O3_2 Na2 O3_2 100.7(13) . 3_665 ?
O3_2 Na2 O3_2 100.7(13) . 2_655 ?
O3_2 Na2 O3_2 100.7(13) 3_665 2_655 ?
O4_1 Na3 O4_1 107.2(9) . 2_655 ?
O4_1 Na3 O4_1 107.2(9) . 3_665 ?
O4_1 Na3 O4_1 107.2(9) 2_655 3_665 ?
O3_1 Na4 O3_1 108.1(8) 2_655 3_665 ?
O3_1 Na4 O3_1 108.1(8) 2_655 . ?
O3_1 Na4 O3_1 108.1(8) 3_665 . ?
O6_1 Na5 O6_1 60.7(10) 2_665 3_565 ?
O6_1 Na5 O6_1 60.7(10) 2_665 . ?
O6_1 Na5 O6_1 60.7(10) 3_565 . ?
O6_1 Na5 Si1 35.7(6) 2_665 . ?
O6_1 Na5 Si1 35.7(6) 3_565 . ?
O6_1 Na5 Si1 35.7(6) . . ?
O1_1 Na6 O1_1 59.3(8) . 2_665 ?
O1_1 Na6 O1_1 59.3(8) . 3_565 ?
O1_1 Na6 O1_1 59.3(8) 2_665 3_565 ?
O1_1 Na6 O1 102.4(9) . . ?
O1_1 Na6 O1 156.0(11) 2_665 . ?
O1_1 Na6 O1 98.8(7) 3_565 . ?
O1_1 Na6 O1 156.0(11) . 3_565 ?
O1_1 Na6 O1 98.8(7) 2_665 3_565 ?
O1_1 Na6 O1 102.4(9) 3_565 3_565 ?
O1 Na6 O1 95.4(11) . 3_565 ?
O1_1 Na6 O1 98.8(8) . 2_665 ?
O1_1 Na6 O1 102.4(9) 2_665 2_665 ?
O1_1 Na6 O1 156.0(11) 3_565 2_665 ?
O1 Na6 O1 95.4(11) . 2_665 ?
O1 Na6 O1 95.4(11) 3_565 2_665 ?
O1_1 Na6 Si2 34.8(5) . . ?
O1_1 Na6 Si2 34.8(5) 2_665 . ?
O1_1 Na6 Si2 34.8(5) 3_565 . ?
O1 Na6 Si2 121.3(8) . . ?
O1 Na6 Si2 121.3(8) 3_565 . ?
O1 Na6 Si2 121.3(8) 2_665 . ?
O6_2 Na9 O6_2 64.6(9) 2_765 3_675 ?
O6_2 Na9 O6_2 64.6(9) 2_765 . ?
O6_2 Na9 O6_2 64.6(9) 3_675 . ?
O6_2 Na9 Si4 38.1(5) 2_765 . ?
O6_2 Na9 Si4 38.1(5) 3_675 . ?
O6_2 Na9 Si4 38.1(5) . . ?
C1_1 O1_1 Si2 110.7(14) . . ?
C1_1 O1_1 Na6 137.5(15) . . ?
Si2 O1_1 Na6 91.4(9) . . ?
O1_1 C1_1 C2_1 124.7(15) . . ?
O1_1 C1_1 C6_1 115.2(15) . . ?
C2_1 C1_1 C6_1 120.0 . . ?
C1_1 C2_1 C3_1 120.0 . . ?
C2_1 C3_1 C4_1 120.0 . . ?
C5_1 C4_1 C3_1 120.0 . . ?
C4_1 C5_1 C6_1 120.0 . . ?
C4_1 C5_1 C7_1 115.1(16) . . ?
C6_1 C5_1 C7_1 124.9(17) . . ?
O2_1 C6_1 C5_1 122.6(15) . . ?
O2_1 C6_1 C1_1 117.1(15) . . ?
C5_1 C6_1 C1_1 120.0 . . ?
O3_1 C7_1 N1_1 117(2) . . ?
O3_1 C7_1 C5_1 134(2) . . ?
N1_1 C7_1 C5_1 109(2) . . ?
C9_1 C8_1 C13_1 120.0 . . ?
C10_1 C9_1 C8_1 120.0 . . ?
C10_1 C9_1 N1_1 128.5(17) . . ?
C8_1 C9_1 N1_1 111.5(17) . . ?
C9_1 C10_1 C11_1 120.0 . . ?
C12_1 C11_1 C10_1 120.0 . . ?
C11_1 C12_1 C13_1 120.0 . . ?
C11_1 C12_1 C14_1 119.4(18) . . ?
C13_1 C12_1 C14_1 120.4(18) . . ?
C12_1 C13_1 C8_1 120.0 . . ?
C15_1 C14_1 C12_1 113.9(18) . . ?
C16_1 C15_1 C20_1 120.0 . . ?
C16_1 C15_1 C14_1 125.2(19) . . ?
C20_1 C15_1 C14_1 114.2(19) . . ?
C17_1 C16_1 C15_1 120.0 . . ?
C16_1 C17_1 C18_1 120.0 . . ?
C19_1 C18_1 C17_1 120.0 . . ?
C19_1 C18_1 N2_1 118(2) . . ?
C17_1 C18_1 N2_1 122(2) . . ?
C18_1 C19_1 C20_1 120.0 . . ?
C19_1 C20_1 C15_1 120.0 . . ?
O4_1 C21_1 N2_1 111(3) . . ?
O4_1 C21_1 C22_1 124(3) . . ?
N2_1 C21_1 C22_1 118(3) . . ?
C23_1 C22_1 C27_1 120.0 . . ?
C23_1 C22_1 C21_1 118(2) . . ?
C27_1 C22_1 C21_1 121(2) . . ?
C22_1 C23_1 C24_1 120.0 . . ?
C25_1 C24_1 C23_1 120.0 . . ?
C24_1 C25_1 C26_1 120.0 . . ?
O6_1 C26_1 C25_1 124.0(17) . . ?
O6_1 C26_1 C27_1 115.6(17) . . ?
C25_1 C26_1 C27_1 120.0 . . ?
O5_1 C27_1 C26_1 114.3(17) . . ?
O5_1 C27_1 C22_1 125.7(17) . . ?
C26_1 C27_1 C22_1 120.0 . . ?
C6_1 O2_1 Si2 106.0(13) . . ?
C7_1 O3_1 Na4 156(2) . . ?
C21_1 O4_1 Na3 161(2) . . ?
C27_1 O5_1 Si1 105.9(15) . . ?
C26_1 O6_1 Si1 113.0(15) . . ?
C26_1 O6_1 Na5 133.2(18) . . ?
Si1 O6_1 Na5 83.7(13) . . ?
C7_1 N1_1 C9_1 121(2) . . ?
C21_1 N2_1 C18_1 131(3) . . ?
C1_2 O1_2 Si5 104.8(17) . . ?
O1_2 C1_2 C2_2 122.5(18) . . ?
O1_2 C1_2 C6_2 117.2(18) . . ?
C2_2 C1_2 C6_2 120.0 . . ?
C3_2 C2_2 C1_2 120.0 . . ?
C4_2 C3_2 C2_2 120.00(6) . . ?
C3_2 C4_2 C5_2 120.0 . . ?
C6_2 C5_2 C4_2 120.0 . . ?
C6_2 C5_2 C7_2 127.8(19) . . ?
C4_2 C5_2 C7_2 111.9(19) . . ?
O2_2 C6_2 C5_2 124.4(18) . . ?
O2_2 C6_2 C1_2 115.3(17) . . ?
C5_2 C6_2 C1_2 120.0 . . ?
O3_2 C7_2 N1_2 117(3) . . ?
O3_2 C7_2 C5_2 129(3) . . ?
N1_2 C7_2 C5_2 110(2) . . ?
C9_2 C8_2 C13_2 120.0 . . ?
C8_2 C9_2 C10_2 120.0 . . ?
C8_2 C9_2 N1_2 115.1(19) . . ?
C10_2 C9_2 N1_2 124.2(19) . . ?
C9_2 C10_2 C11_2 120.0 . . ?
C12_2 C11_2 C10_2 120.0 . . ?
C11_2 C12_2 C13_2 120.0 . . ?
C11_2 C12_2 C14_2 117.9(19) . . ?
C13_2 C12_2 C14_2 122.1(19) . . ?
C12_2 C13_2 C8_2 120.0 . . ?
C15_2 C14_2 C12_2 118(2) . . ?
C16_2 C15_2 C20_2 120.0 . . ?
C16_2 C15_2 C14_2 126.9(19) . . ?
C20_2 C15_2 C14_2 112.6(19) . . ?
C17_2 C16_2 C15_2 120.0 . . ?
C16_2 C17_2 C18_2 120.0 . . ?
C17_2 C18_2 C19_2 120.0 . . ?
C17_2 C18_2 N2_2 120.3(19) . . ?
C19_2 C18_2 N2_2 119(2) . . ?
C20_2 C19_2 C18_2 120.0 . . ?
C19_2 C20_2 C15_2 120.0 . . ?
O4_2 C21_2 N2_2 114(3) . . ?
O4_2 C21_2 C22_2 121(3) . . ?
N2_2 C21_2 C22_2 118(3) . . ?
C23_2 C22_2 C27_2 120.0 . . ?
C23_2 C22_2 C21_2 117(2) . . ?
C27_2 C22_2 C21_2 122(2) . . ?
C24_2 C23_2 C22_2 120.0 . . ?
C23_2 C24_2 C25_2 120.0 . . ?
C26_2 C25_2 C24_2 120.0 . . ?
O6_2 C26_2 C25_2 123.5(16) . . ?
O6_2 C26_2 C27_2 116.5(16) . . ?
C25_2 C26_2 C27_2 120.0 . . ?
O5_2 C27_2 C26_2 115.0(16) . . ?
O5_2 C27_2 C22_2 124.7(16) . . ?
C26_2 C27_2 C22_2 120.0 . . ?
C6_2 O2_2 Si5 110.9(18) . . ?
C7_2 O3_2 Na2 168(2) . . ?
C21_2 O4_2 Na1 149(2) . . ?
C27_2 O5_2 Si4 115.2(15) . . ?
C26_2 O6_2 Si4 102.3(13) . . ?
C26_2 O6_2 Na9 135.6(15) . . ?
Si4 O6_2 Na9 93.8(9) . . ?
C7_2 N1_2 C9_2 125(2) . . ?
C21_2 N2_2 C18_2 131(3) . . ?

loop_
_geom_bond_atom_site_label_1
_geom_bond_atom_site_label_2
_geom_bond_distance
_geom_bond_site_symmetry_2
_geom_bond_publ_flag
Si1 O6_1 1.63(2) . ?
Si1 O6_1 1.63(2) 2_665 ?
Si1 O6_1 1.63(2) 3_565 ?
Si1 O5_1 1.94(3) . ?
Si1 O5_1 1.94(3) 3_565 ?
Si1 O5_1 1.94(3) 2_665 ?
Si1 Na5 2.77(4) . ?
Si2 O1_1 1.71(2) 2_665 ?
Si2 O1_1 1.71(2) 3_565 ?
Si2 O1_1 1.71(2) . ?
Si2 O2_1 1.861(19) 3_565 ?
Si2 O2_1 1.86(2) 2_665 ?
Si2 O2_1 1.862(19) . ?
Si2 Na6 2.99(3) . ?
Si4 O5_2 1.641(19) 2_765 ?
Si4 O5_2 1.641(19) . ?
Si4 O5_2 1.641(19) 3_675 ?
Si4 O6_2 2.00(2) 2_765 ?
Si4 O6_2 2.00(2) . ?
Si4 O6_2 2.00(2) 3_675 ?
Si4 Na9 3.24(3) . ?
Si5 O2_2 1.72(3) 2_765 ?
Si5 O2_2 1.72(3) . ?
Si5 O2_2 1.72(3) 3_675 ?
Si5 O1_2 1.84(3) 3_675 ?
Si5 O1_2 1.84(3) 2_765 ?
Si5 O1_2 1.84(3) . ?
O1 Na6 2.47(3) . ?
Na1 O4_2 2.31(2) . ?
Na1 O4_2 2.31(2) 3_665 ?
Na1 O4_2 2.31(2) 2_655 ?
Na2 O3_2 2.30(3) . ?
Na2 O3_2 2.30(3) 3_665 ?
Na2 O3_2 2.30(3) 2_655 ?
Na3 O4_1 2.28(2) . ?
Na3 O4_1 2.28(2) 2_655 ?
Na3 O4_1 2.28(2) 3_665 ?
Na4 O3_1 2.16(2) 2_655 ?
Na4 O3_1 2.16(2) 3_665 ?
Na4 O3_1 2.16(2) . ?
Na5 O6_1 2.43(3) 2_665 ?
Na5 O6_1 2.43(3) 3_565 ?
Na5 O6_1 2.43(3) . ?
Na6 O1_1 2.42(3) . ?
Na6 O1_1 2.42(3) 2_665 ?
Na6 O1_1 2.42(3) 3_565 ?
Na9 O6_2 2.42(3) 2_765 ?
Na9 O6_2 2.42(3) 3_675 ?
Na9 O6_2 2.42(3) . ?
O1_1 C1_1 1.323(17) . ?
C1_1 C2_1 1.3900 . ?
C1_1 C6_1 1.3900 . ?
C2_1 C3_1 1.3900 . ?
C3_1 C4_1 1.3900 . ?
C4_1 C5_1 1.3900 . ?
C5_1 C6_1 1.3900 . ?
C5_1 C7_1 1.49(3) . ?
C6_1 O2_1 1.296(16) . ?
C7_1 O3_1 1.26(2) . ?
C7_1 N1_1 1.44(3) . ?
C8_1 C9_1 1.3900 . ?
C8_1 C13_1 1.3900 . ?
C9_1 C10_1 1.3900 . ?
C9_1 N1_1 1.52(2) . ?
C10_1 C11_1 1.3900 . ?
C11_1 C12_1 1.3900 . ?
C12_1 C13_1 1.3900 . ?
C12_1 C14_1 1.61(3) . ?
C14_1 C15_1 1.50(3) . ?
C15_1 C16_1 1.3900 . ?
C15_1 C20_1 1.3900 . ?
C16_1 C17_1 1.3900 . ?
C17_1 C18_1 1.3900 . ?
C18_1 C19_1 1.3900 . ?
C18_1 N2_1 1.42(2) . ?
C19_1 C20_1 1.3900 . ?
C21_1 O4_1 1.30(3) . ?
C21_1 N2_1 1.32(3) . ?
C21_1 C22_1 1.43(3) . ?
C22_1 C23_1 1.3900 . ?
C22_1 C27_1 1.3900 . ?
C23_1 C24_1 1.3900 . ?
C24_1 C25_1 1.3900 . ?
C25_1 C26_1 1.3900 . ?
C26_1 O6_1 1.374(17) . ?
C26_1 C27_1 1.3900 . ?
C27_1 O5_1 1.326(18) . ?
O1_2 C1_2 1.330(18) . ?
C1_2 C2_2 1.3900 . ?
C1_2 C6_2 1.3900 . ?
C2_2 C3_2 1.3900 . ?
C3_2 C4_2 1.3900 . ?
C4_2 C5_2 1.3900 . ?
C5_2 C6_2 1.3900 . ?
C5_2 C7_2 1.49(3) . ?
C6_2 O2_2 1.299(18) . ?
C7_2 O3_2 1.28(3) . ?
C7_2 N1_2 1.43(3) . ?
C8_2 C9_2 1.3900 . ?
C8_2 C13_2 1.3900 . ?
C9_2 C10_2 1.3900 . ?
C9_2 N1_2 1.52(2) . ?
C10_2 C11_2 1.3900 . ?
C11_2 C12_2 1.3900 . ?
C12_2 C13_2 1.3900 . ?
C12_2 C14_2 1.62(3) . ?
C14_2 C15_2 1.49(3) . ?
C15_2 C16_2 1.3900 . ?
C15_2 C20_2 1.3900 . ?
C16_2 C17_2 1.3900 . ?
C17_2 C18_2 1.3900 . ?
C18_2 C19_2 1.3900 . ?
C18_2 N2_2 1.43(2) . ?
C19_2 C20_2 1.3900 . ?
C21_2 O4_2 1.30(3) . ?
C21_2 N2_2 1.32(3) . ?
C21_2 C22_2 1.44(3) . ?
C22_2 C23_2 1.3900 . ?
C22_2 C27_2 1.3900 . ?
C23_2 C24_2 1.3900 . ?
C24_2 C25_2 1.3900 . ?
C25_2 C26_2 1.3900 . ?
C26_2 O6_2 1.371(17) . ?
C26_2 C27_2 1.3900 . ?
C27_2 O5_2 1.338(17) . ?
